data_2012479
loop_
_publ_author_name
'Hinkle, Robert J.'
'McDonald, Robert'

_publ_section_title
;
 (<i>Z</i>)-2-Methylbuten-1-yl(aryl)iodonium trifluoromethanesulfonates
 containing electron-withdrawing groups on the aryl moiety
;
_journal_issue 2
_journal_name_full 'Acta Crystallographica Section C'
_journal_page_first o117
_journal_page_last o121
_journal_paper_doi 10.1107/S0108270101019084
_journal_volume 58
_journal_year 2002
_chemical_formula_iupac 'C11 H12 Cl2 I + , C F3 O3 S -'
_chemical_formula_moiety 'C11 H12 Cl2 I + , C F3 O3 S -'
_chemical_formula_sum 'C12 H12 Cl2 F3 I O3 S'
_chemical_formula_weight 491.08
_chemical_name_systematic
;
(Z)-2-methylbut-1-en-1-yl-(3,5-dichlorophenyl)iodonium
trifluoromethanesulfonate
;
_space_group_IT_number 2
_symmetry_cell_setting triclinic
_symmetry_space_group_name_Hall '-P 1'
_symmetry_space_group_name_H-M 'P -1'
_atom_sites_solution_hydrogens geom
_atom_sites_solution_primary direct
_atom_sites_solution_secondary difmap
_cell_angle_alpha 69.245(10)
_cell_angle_beta 88.342(10)
_cell_angle_gamma 74.358(10)
_cell_formula_units_Z 4
_cell_length_a 9.1705(10)
_cell_length_b 13.4357(15)
_cell_length_c 15.6030(17)
_cell_measurement_reflns_used 4172
_cell_measurement_temperature 193(2)
_cell_measurement_theta_max 26.4
_cell_measurement_theta_min 2.6
_cell_volume 1726.4(4)
_computing_cell_refinement SMART
_computing_data_collection 'SMART (Bruker 1997)'
_computing_data_reduction 'SHELXTL (Sheldrick, 1997a)'
_computing_molecular_graphics SHELXTL
_computing_publication_material SHELXTL
_computing_structure_refinement 'SHELXL97 (Sheldrick, 1997b)'
_computing_structure_solution 'DIRDIF96 (Beurskens et al., 1996)'
_diffrn_ambient_temperature 193(2)
_diffrn_detector_area_resol_mean 8.192
_diffrn_measured_fraction_theta_full .969
_diffrn_measured_fraction_theta_max .969
_diffrn_measurement_device_type 'Bruker PLATFORM/SMART 1000 CCD area-detector'
_diffrn_measurement_method '\w scans'
_diffrn_radiation_monochromator graphite
_diffrn_radiation_source 'fine-focus sealed tube'
_diffrn_radiation_type MoK\a
_diffrn_radiation_wavelength .71073
_diffrn_reflns_av_R_equivalents .049
_diffrn_reflns_av_sigmaI/netI .090
_diffrn_reflns_limit_h_max 11
_diffrn_reflns_limit_h_min -10
_diffrn_reflns_limit_k_max 14
_diffrn_reflns_limit_k_min -16
_diffrn_reflns_limit_l_max 10
_diffrn_reflns_limit_l_min -19
_diffrn_reflns_number 8587
_diffrn_reflns_theta_full 26.50
_diffrn_reflns_theta_max 26.50
_diffrn_reflns_theta_min 1.40
_diffrn_standards_decay_% <1
_diffrn_standards_interval_time 960
_diffrn_standards_number 3
_exptl_absorpt_coefficient_mu 2.321
_exptl_absorpt_correction_T_max .922
_exptl_absorpt_correction_T_min .559
_exptl_absorpt_correction_type integration
_exptl_absorpt_process_details '(SHELXTL; Sheldrick, 1997a)'
_exptl_crystal_colour colorless
_exptl_crystal_density_diffrn 1.889
_exptl_crystal_density_method 'not measured'
_exptl_crystal_description prism
_exptl_crystal_F_000 952
_exptl_crystal_size_max .49
_exptl_crystal_size_mid .07
_exptl_crystal_size_min .04
_refine_diff_density_max 2.07
_refine_diff_density_min -1.21
_refine_ls_extinction_method none
_refine_ls_goodness_of_fit_ref .955
_refine_ls_hydrogen_treatment constr
_refine_ls_matrix_type full
_refine_ls_number_parameters 399
_refine_ls_number_reflns 6950
_refine_ls_number_restraints 0
_refine_ls_restrained_S_all .955
_refine_ls_R_factor_all .104
_refine_ls_R_factor_gt .059
_refine_ls_shift/su_max <0.001
_refine_ls_shift/su_mean .000
_refine_ls_structure_factor_coef Fsqd
_refine_ls_weighting_details 'calc w = 1/[\s^2^(Fo^2^)+(0.0846P)^2^] where P=(Fo^2^+2Fc^2^)/3'
_refine_ls_weighting_scheme calc
_refine_ls_wR_factor_gt .133
_refine_ls_wR_factor_ref .152
_reflns_number_gt 4412
_reflns_number_total 6950
_reflns_threshold_expression I>2\s(I)
_cod_data_source_file bk1616.cif
_cod_data_source_block II
_cod_depositor_comments
;
The following automatic conversions were performed:
'_symmetry_cell_setting' value 'Triclinic' changed to 'triclinic'
according to '/home/saulius/struct/CIF-dictionaries/cif_core.dic'
dictionary named 'cif_core.dic' version 2.4.1 from 2010-06-29.

Automatic conversion script
Id: cif_fix_enum 1527 2010-12-29 10:47:43Z saulius 

The following automatic conversions were performed:

'_symmetry_cell_setting' value 'Triclinic' changed to 'triclinic'
according to /home/saulius/struct/CIF-dictionaries/cif_core.dic
dictionary named 'cif_core.dic' version 2.4.1 from 2010-06-29.

Automatic conversion script
Id: cif_fix_values 1715 2011-07-08 13:25:40Z adriana 
;
_cod_original_cell_volume 1726.4(3)
_cod_database_code 2012479
_cod_database_fobs_code 2012479

loop_
_symmetry_equiv_pos_as_xyz
'x, y, z'
'-x, -y, -z'

loop_
_atom_site_label
_atom_site_fract_x
_atom_site_fract_y
_atom_site_fract_z
_atom_site_U_iso_or_equiv
_atom_site_adp_type
_atom_site_calc_flag
_atom_site_refinement_flags
_atom_site_occupancy
_atom_site_disorder_assembly
_atom_site_disorder_group
_atom_site_type_symbol
I1 .27857(6) -.04577(4) -.10042(4) .03387(16) Uani d . 1 . . I
Cl1 .8331(3) .0800(2) -.15773(16) .0558(7) Uani d . 1 . . Cl
Cl2 .3148(3) .3833(2) -.32663(18) .0640(7) Uani d . 1 . . Cl
C1 .4329(9) -.1711(7) -.1347(6) .038(2) Uani d . 1 . . C
H1 .4356 -.1647 -.1973 .045 Uiso calc R 1 . . H
C2 .5243(9) -.2567(7) -.0737(6) .0340(18) Uani d . 1 . . C
C3 .6354(10) -.3386(8) -.1084(7) .047(2) Uani d . 1 . . C
H3A .6295 -.3085 -.1758 .056 Uiso calc R 1 . . H
H3B .6093 -.4091 -.0874 .056 Uiso calc R 1 . . H
H3C .7388 -.3507 -.0844 .056 Uiso calc R 1 . . H
C4 .5340(11) -.2844(7) .0285(6) .043(2) Uani d . 1 . . C
H4A .4597 -.2248 .0429 .052 Uiso calc R 1 . . H
H4B .6366 -.2863 .0483 .052 Uiso calc R 1 . . H
C5 .5033(14) -.3945(9) .0829(8) .073(4) Uani d . 1 . . C
H5A .5141 -.4085 .1487 .088 Uiso calc R 1 . . H
H5B .5763 -.4540 .0689 .088 Uiso calc R 1 . . H
H5C .4000 -.3920 .0660 .088 Uiso calc R 1 . . H
C11 .4038(9) .0708(8) -.1578(5) .038(2) Uani d . 1 . . C
C12 .5610(9) .0373(7) -.1394(5) .0344(19) Uani d . 1 . . C
H12 .6118 -.0362 -.1007 .041 Uiso calc R 1 . . H
C13 .6402(9) .1138(8) -.1789(6) .038(2) Uani d . 1 . . C
C14 .5652(10) .2219(8) -.2371(6) .044(2) Uani d . 1 . . C
H14 .6207 .2740 -.2651 .053 Uiso calc R 1 . . H
C15 .4080(10) .2515(7) -.2530(5) .038(2) Uani d . 1 . . C
C16 .3243(9) .1767(7) -.2134(5) .0347(19) Uani d . 1 . . C
H16 .2169 .1975 -.2241 .042 Uiso calc R 1 . . H
I2 .22863(6) .04216(4) .37309(3) .03471(16) Uani d . 1 . . I
Cl3 -.3283(3) -.0775(2) .38885(18) .0533(6) Uani d . 1 . . Cl
Cl4 .1947(3) -.3919(2) .42002(19) .0580(6) Uani d . 1 . . Cl
C6 .0836(9) .1670(7) .2635(5) .0358(19) Uani d . 1 . . C
H6 .0839 .1583 .2057 .043 Uiso calc R 1 . . H
C7 -.0076(10) .2566(7) .2716(6) .038(2) Uani d . 1 . . C
C8 -.1113(11) .3400(8) .1880(6) .050(2) Uani d . 1 . . C
H8A -.0911 .3150 .1359 .060 Uiso calc R 1 . . H
H8B -.0920 .4124 .1724 .060 Uiso calc R 1 . . H
H8C -.2175 .3462 .2021 .060 Uiso calc R 1 . . H
C9 -.0251(12) .2860(8) .3558(6) .049(2) Uani d . 1 . . C
H9A .0318 .2215 .4088 .059 Uiso calc R 1 . . H
H9B -.1337 .3022 .3685 .059 Uiso calc R 1 . . H
C10 .0311(13) .3847(9) .3471(7) .062(3) Uani d . 1 . . C
H10A .0152 .4011 .4036 .074 Uiso calc R 1 . . H
H10B -.0251 .4490 .2949 .074 Uiso calc R 1 . . H
H10C .1396 .3681 .3370 .074 Uiso calc R 1 . . H
C21 .1032(10) -.0740(7) .3867(5) .0346(19) Uani d . 1 . . C
C22 -.0558(9) -.0363(7) .3815(5) .0352(19) Uani d . 1 . . C
H22 -.1082 .0384 .3726 .042 Uiso calc R 1 . . H
C23 -.1308(9) -.1153(8) .3900(5) .038(2) Uani d . 1 . . C
C24 -.0559(10) -.2252(7) .4020(5) .041(2) Uani d . 1 . . C
H24 -.1112 -.2773 .4070 .049 Uiso calc R 1 . . H
C25 .1011(10) -.2560(7) .4063(5) .0362(19) Uani d . 1 . . C
C26 .1839(10) -.1820(7) .4004(5) .0356(19) Uani d . 1 . . C
H26 .2918 -.2045 .4055 .043 Uiso calc R 1 . . H
S1 .0312(2) .20713(18) -.01520(14) .0345(5) Uani d . 1 . . S
F1 -.0746(9) .4215(5) -.0614(6) .101(3) Uani d . 1 . . F
F2 .0973(7) .3702(5) -.1458(4) .0717(19) Uani d . 1 . . F
F3 -.1295(8) .3610(7) -.1608(5) .100(3) Uani d . 1 . . F
O1 .0808(7) .1406(5) -.0704(4) .0473(15) Uani d . 1 . . O
O2 -.1085(7) .1973(6) .0263(5) .0572(19) Uani d . 1 . . O
O3 .1475(7) .2077(6) .0431(4) .0564(18) Uani d . 1 . . O
C30 -.0236(11) .3468(9) -.1007(8) .055(3) Uani d . 1 . . C
S2 .4592(2) -.20668(17) .61226(14) .0351(5) Uani d . 1 . . S
F4 .5763(8) -.4212(5) .6939(4) .079(2) Uani d . 1 . . F
F5 .4061(7) -.3748(5) .5842(5) .0755(19) Uani d . 1 . . F
F6 .6293(7) -.3579(5) .5539(5) .0768(19) Uani d . 1 . . F
O4 .4100(7) -.1416(5) .5179(4) .0485(16) Uani d . 1 . . O
O5 .5966(7) -.1935(5) .6440(4) .0503(16) Uani d . 1 . . O
O6 .3417(7) -.2094(6) .6747(5) .0585(19) Uani d . 1 . . O
C40 .5199(11) -.3475(8) .6123(7) .048(2) Uani d . 1 . . C

loop_
_atom_site_aniso_label
_atom_site_aniso_U_11
_atom_site_aniso_U_22
_atom_site_aniso_U_33
_atom_site_aniso_U_12
_atom_site_aniso_U_13
_atom_site_aniso_U_23
I1 .0358(3) .0326(3) .0389(3) -.0150(2) .0091(2) -.0161(2)
Cl1 .0453(13) .0763(18) .0499(14) -.0342(13) .0058(10) -.0149(12)
Cl2 .0730(17) .0388(14) .0664(17) -.0169(12) .0151(13) -.0025(11)
C1 .049(5) .032(5) .043(5) -.017(4) .016(4) -.023(4)
C2 .040(5) .026(4) .042(5) -.011(4) .006(4) -.019(4)
C3 .046(5) .040(5) .058(6) -.006(4) .004(4) -.025(4)
C4 .056(6) .034(5) .039(5) -.009(4) -.005(4) -.015(4)
C5 .094(9) .041(6) .067(7) -.013(6) .019(6) -.002(5)
C11 .031(4) .056(6) .031(4) -.018(4) .014(3) -.016(4)
C12 .040(5) .036(5) .031(4) -.012(4) .005(3) -.016(4)
C13 .044(5) .049(6) .037(5) -.026(4) .013(4) -.026(4)
C14 .056(6) .051(6) .036(5) -.028(5) .017(4) -.021(4)
C15 .060(6) .029(5) .031(4) -.019(4) .012(4) -.012(3)
C16 .035(4) .039(5) .030(4) -.011(4) .008(3) -.013(4)
I2 .0389(3) .0333(3) .0355(3) -.0156(2) .0068(2) -.0128(2)
Cl3 .0413(12) .0644(17) .0752(16) -.0259(11) .0170(11) -.0427(13)
Cl4 .0703(16) .0354(13) .0734(17) -.0109(12) .0054(13) -.0284(12)
C6 .043(5) .025(4) .035(4) -.006(4) .004(3) -.008(3)
C7 .051(5) .028(5) .035(5) -.021(4) .004(4) -.003(3)
C8 .057(6) .035(5) .051(6) -.008(4) .002(4) -.011(4)
C9 .077(7) .034(5) .038(5) -.012(5) .009(4) -.016(4)
C10 .077(7) .060(7) .063(7) -.024(6) .006(5) -.036(6)
C21 .054(5) .030(5) .029(4) -.021(4) .008(4) -.014(3)
C22 .037(5) .038(5) .034(4) -.012(4) .008(3) -.016(4)
C23 .038(5) .054(6) .031(4) -.020(4) .009(3) -.022(4)
C24 .053(6) .040(5) .032(4) -.019(4) .010(4) -.014(4)
C25 .052(5) .029(5) .031(4) -.010(4) .008(4) -.016(3)
C26 .044(5) .040(5) .028(4) -.013(4) .007(3) -.018(4)
S1 .0370(11) .0332(11) .0390(11) -.0175(9) .0109(9) -.0148(9)
F1 .122(6) .037(4) .140(7) -.018(4) .064(5) -.033(4)
F2 .066(4) .055(4) .075(4) -.020(3) .029(3) -.001(3)
F3 .078(5) .090(6) .091(5) -.006(4) -.025(4) .006(4)
O1 .051(4) .044(4) .059(4) -.016(3) .012(3) -.031(3)
O2 .043(4) .053(4) .080(5) -.024(3) .030(3) -.024(4)
O3 .062(4) .073(5) .046(4) -.039(4) .005(3) -.019(3)
C30 .049(6) .047(6) .068(7) -.014(5) .012(5) -.018(5)
S2 .0360(11) .0317(11) .0414(12) -.0136(9) .0043(9) -.0146(9)
F4 .113(5) .036(3) .074(4) -.022(3) -.018(4) .001(3)
F5 .087(5) .049(4) .107(5) -.032(3) -.014(4) -.037(3)
F6 .081(4) .063(4) .095(5) -.007(3) .021(4) -.049(4)
O4 .049(4) .031(3) .059(4) -.006(3) -.004(3) -.011(3)
O5 .049(4) .036(4) .066(4) -.016(3) -.010(3) -.015(3)
O6 .063(4) .075(5) .065(4) -.047(4) .036(3) -.039(4)
C40 .055(6) .041(6) .052(6) -.019(5) .004(5) -.017(5)

loop_
_atom_type_symbol
_atom_type_description
_atom_type_scat_dispersion_real
_atom_type_scat_dispersion_imag
_atom_type_scat_source
C C .0033 .0016 'International Tables Vol C Tables 4.2.6.8 and 6.1.1.4'
H H .0000 .0000 'International Tables Vol C Tables 4.2.6.8 and 6.1.1.4'
O O .0106 .0060 'International Tables Vol C Tables 4.2.6.8 and 6.1.1.4'
F F .0171 .0103 'International Tables Vol C Tables 4.2.6.8 and 6.1.1.4'
S S .1246 .1234 'International Tables Vol C Tables 4.2.6.8 and 6.1.1.4'
Cl Cl .1484 .1585 'International Tables Vol C Tables 4.2.6.8 and 6.1.1.4'
I I -.4742 1.8119 'International Tables Vol C Tables 4.2.6.8 and 6.1.1.4'

loop_
_geom_angle_atom_site_label_1
_geom_angle_atom_site_label_2
_geom_angle_atom_site_label_3
_geom_angle_site_symmetry_1
_geom_angle_site_symmetry_3
_geom_angle
_geom_angle_publ_flag
O1 I1 O2 . 2 98.49(18) yes
O1 I1 C1 . . 173.8(3) yes
O1 I1 C11 . . 80.9(3) yes
O2 I1 C1 2 . 87.1(3) yes
O2 I1 C11 2 . 179.0(3) yes
C1 I1 C11 . . 93.5(3) yes
I1 C1 C2 . . 122.6(6) yes
I1 C1 H1 . . 118.7 no
C2 C1 H1 . . 118.7 no
C1 C2 C3 . . 117.2(8) yes
C1 C2 C4 . . 127.0(8) yes
C3 C2 C4 . . 115.8(7) yes
C2 C3 H3A . . 109.5 no
C2 C3 H3B . . 109.5 no
C2 C3 H3C . . 109.5 no
H3A C3 H3B . . 109.5 no
H3A C3 H3C . . 109.5 no
H3B C3 H3C . . 109.5 no
C2 C4 C5 . . 113.5(8) yes
C2 C4 H4A . . 108.9 no
C2 C4 H4B . . 108.9 no
C5 C4 H4A . . 108.9 no
C5 C4 H4B . . 108.9 no
H4A C4 H4B . . 107.7 no
C4 C5 H5A . . 109.5 no
C4 C5 H5B . . 109.5 no
C4 C5 H5C . . 109.5 no
H5A C5 H5B . . 109.5 no
H5A C5 H5C . . 109.5 no
H5B C5 H5C . . 109.5 no
I1 C11 C12 . . 119.1(6) yes
I1 C11 C16 . . 117.6(6) yes
C12 C11 C16 . . 123.3(8) no
C11 C12 C13 . . 118.1(8) no
C11 C12 H12 . . 121.0 no
C13 C12 H12 . . 121.0 no
Cl1 C13 C12 . . 120.9(7) no
Cl1 C13 C14 . . 118.2(7) no
C12 C13 C14 . . 120.9(8) no
C13 C14 C15 . . 118.8(8) no
C13 C14 H14 . . 120.6 no
C15 C14 H14 . . 120.6 no
Cl2 C15 C14 . . 119.3(7) no
Cl2 C15 C16 . . 118.9(7) no
C14 C15 C16 . . 121.8(8) no
C11 C16 C15 . . 117.1(8) no
C11 C16 H16 . . 121.4 no
C15 C16 H16 . . 121.4 no
O4 I2 O5 . 2_656 98.26(18) yes
O4 I2 C6 . . 174.1(3) yes
O4 I2 C21 . . 80.6(3) yes
O5 I2 C6 2_656 . 87.4(3) yes
O5 I2 C21 2_656 . 178.6(3) yes
C6 I2 C21 . . 93.7(3) yes
I2 C6 C7 . . 122.7(7) yes
I2 C6 H6 . . 118.7 no
C7 C6 H6 . . 118.7 no
C6 C7 C8 . . 118.0(8) yes
C6 C7 C9 . . 127.0(8) yes
C8 C7 C9 . . 114.9(8) yes
C7 C8 H8A . . 109.5 no
C7 C8 H8B . . 109.5 no
C7 C8 H8C . . 109.5 no
H8A C8 H8B . . 109.5 no
H8A C8 H8C . . 109.5 no
H8B C8 H8C . . 109.5 no
C7 C9 C10 . . 112.9(8) yes
C7 C9 H9A . . 109.0 no
C7 C9 H9B . . 109.0 no
C10 C9 H9A . . 109.0 no
C10 C9 H9B . . 109.0 no
H9A C9 H9B . . 107.8 no
C9 C10 H10A . . 109.5 no
C9 C10 H10B . . 109.5 no
C9 C10 H10C . . 109.5 no
H10A C10 H10B . . 109.5 no
H10A C10 H10C . . 109.5 no
H10B C10 H10C . . 109.5 no
I2 C21 C22 . . 118.0(6) yes
I2 C21 C26 . . 117.7(6) yes
C22 C21 C26 . . 124.3(8) no
C21 C22 C23 . . 115.3(8) no
C21 C22 H22 . . 122.4 no
C23 C22 H22 . . 122.4 no
Cl3 C23 C22 . . 118.6(7) no
Cl3 C23 C24 . . 118.1(7) no
C22 C23 C24 . . 123.2(8) no
C23 C24 C25 . . 118.0(8) no
C23 C24 H24 . . 121.0 no
C25 C24 H24 . . 121.0 no
Cl4 C25 C24 . . 118.3(7) no
Cl4 C25 C26 . . 119.7(7) no
C24 C25 C26 . . 122.0(8) no
C21 C26 C25 . . 117.2(8) no
C21 C26 H26 . . 121.4 no
C25 C26 H26 . . 121.4 no
O1 S1 O2 . . 114.5(4) yes
O1 S1 O3 . . 115.2(4) yes
O2 S1 O3 . . 115.3(4) yes
O1 S1 C30 . . 102.4(5) yes
O2 S1 C30 . . 102.5(4) yes
O3 S1 C30 . . 104.5(5) yes
I1 O1 S1 . . 151.5(4) yes
S1 C30 F1 . . 111.1(8) yes
S1 C30 F2 . . 110.1(7) yes
S1 C30 F3 . . 112.8(8) yes
F1 C30 F2 . . 107.1(9) yes
F1 C30 F3 . . 107.3(9) yes
F2 C30 F3 . . 108.1(9) yes
O4 S2 O5 . . 114.8(4) yes
O4 S2 O6 . . 115.3(4) yes
O4 S2 C40 . . 102.9(4) yes
O5 S2 O6 . . 115.0(4) yes
O5 S2 C40 . . 102.6(4) yes
O6 S2 C40 . . 103.8(4) yes
I2 O4 S2 . . 154.4(4) yes
S2 C40 F4 . . 112.4(7) yes
S2 C40 F5 . . 111.3(7) yes
S2 C40 F6 . . 111.1(7) yes
F4 C40 F5 . . 108.8(8) yes
F4 C40 F6 . . 106.7(8) yes
F5 C40 F6 . . 106.3(8) yes

loop_
_geom_bond_atom_site_label_1
_geom_bond_atom_site_label_2
_geom_bond_site_symmetry_2
_geom_bond_distance
_geom_bond_publ_flag
I1 O1 . 2.848(6) yes
I1 O2 2 2.802(6) yes
I1 C1 . 2.106(8) yes
I1 C11 . 2.119(8) yes
Cl1 C13 . 1.715(9) no
Cl2 C15 . 1.728(9) no
C1 C2 . 1.297(11) yes
C1 H1 . .9500 no
C2 C3 . 1.525(11) yes
C2 C4 . 1.503(11) yes
C3 H3A . .9800 no
C3 H3B . .9800 no
C3 H3C . .9800 no
C4 C5 . 1.520(13) yes
C4 H4A . .9900 no
C4 H4B . .9900 no
C5 H5A . .9800 no
C5 H5B . .9800 no
C5 H5C . .9800 no
C11 C12 . 1.394(11) no
C11 C16 . 1.383(12) no
C12 C13 . 1.375(11) no
C12 H12 . .9500 no
C13 C14 . 1.404(13) no
C14 C15 . 1.392(12) no
C14 H14 . .9500 no
C15 C16 . 1.389(11) no
C16 H16 . .9500 no
I2 O4 . 2.832(6) yes
I2 O5 2_656 2.850(6) yes
I2 C6 . 2.098(8) yes
I2 C21 . 2.127(8) yes
Cl3 C23 . 1.743(8) no
Cl4 C25 . 1.733(8) no
C6 C7 . 1.313(12) yes
C6 H6 . .9500 no
C7 C8 . 1.524(12) yes
C7 C9 . 1.492(12) yes
C8 H8A . .9800 no
C8 H8B . .9800 no
C8 H8C . .9800 no
C9 C10 . 1.510(14) yes
C9 H9A . .9900 no
C9 H9B . .9900 no
C10 H10A . .9800 no
C10 H10B . .9800 no
C10 H10C . .9800 no
C21 C22 . 1.404(11) no
C21 C26 . 1.382(11) no
C22 C23 . 1.380(12) no
C22 H22 . .9500 no
C23 C24 . 1.397(12) no
C24 C25 . 1.384(12) no
C24 H24 . .9500 no
C25 C26 . 1.382(12) no
C26 H26 . .9500 no
S1 O1 . 1.432(6) yes
S1 O2 . 1.436(6) yes
S1 O3 . 1.426(7) yes
S1 C30 . 1.819(11) yes
F1 C30 . 1.330(13) yes
F2 C30 . 1.345(11) yes
F3 C30 . 1.299(13) yes
S2 O4 . 1.431(6) yes
S2 O5 . 1.443(6) yes
S2 O6 . 1.430(6) yes
S2 C40 . 1.822(10) yes
F4 C40 . 1.319(11) yes
F5 C40 . 1.327(11) yes
F6 C40 . 1.349(11) yes

loop_
_geom_torsion_atom_site_label_1
_geom_torsion_atom_site_label_2
_geom_torsion_atom_site_label_3
_geom_torsion_atom_site_label_4
_geom_torsion_site_symmetry_1
_geom_torsion
_geom_torsion_publ_flag
O2 I1 O1 S1 2 90.8(8) no
C11 I1 O1 S1 . -89.9(8) no
O2 I1 C1 C2 2 -73.2(7) no
C11 I1 C1 C2 . 107.6(8) no
O1 I1 C11 C12 . 137.7(7) no
O1 I1 C11 C16 . -43.4(6) no
C1 I1 C11 C12 . -45.1(7) no
C1 I1 C11 C16 . 133.8(7) no
I1 C1 C2 C3 . -177.2(6) no
I1 C1 C2 C4 . 2.4(13) no
C1 C2 C4 C5 . 120.0(10) no
C3 C2 C4 C5 . -60.4(11) no
I1 C11 C12 C13 . 178.7(6) no
C16 C11 C12 C13 . -.2(12) no
I1 C11 C16 C15 . -178.0(6) no
C12 C11 C16 C15 . .8(12) no
C11 C12 C13 Cl1 . 178.6(6) no
C11 C12 C13 C14 . -.9(12) no
Cl1 C13 C14 C15 . -178.3(6) no
C12 C13 C14 C15 . 1.1(12) no
C13 C14 C15 Cl2 . -178.5(7) no
C13 C14 C15 C16 . -.4(13) no
Cl2 C15 C16 C11 . 177.5(6) no
C14 C15 C16 C11 . -.5(12) no
O5 I2 O4 S2 2_656 84.7(9) no
C21 I2 O4 S2 . -96.1(9) no
C21 I2 C6 C7 . 110.0(8) no
O5 I2 C6 C7 2_656 -70.8(7) no
O4 I2 C21 C22 . 138.5(6) no
O4 I2 C21 C26 . -41.3(6) no
C6 I2 C21 C22 . -43.0(6) no
C6 I2 C21 C26 . 137.2(6) no
I2 C6 C7 C8 . -178.2(6) no
I2 C6 C7 C9 . .1(13) no
C6 C7 C9 C10 . 112.5(10) no
C8 C7 C9 C10 . -69.2(11) no
I2 C21 C22 C23 . 179.5(5) no
C26 C21 C22 C23 . -.7(11) no
I2 C21 C26 C25 . -178.1(5) no
C22 C21 C26 C25 . 2.1(12) no
C21 C22 C23 Cl3 . 177.6(6) no
C21 C22 C23 C24 . -.7(12) no
Cl3 C23 C24 C25 . -177.7(6) no
C22 C23 C24 C25 . .7(12) no
C23 C24 C25 Cl4 . -179.4(6) no
C23 C24 C25 C26 . .9(12) no
Cl4 C25 C26 C21 . 178.1(6) no
C24 C25 C26 C21 . -2.2(11) no
O2 S1 O1 I1 . -106.5(8) no
O3 S1 O1 I1 . 30.6(9) no
C30 S1 O1 I1 . 143.4(8) no
O1 S1 C30 F1 . 179.6(7) no
O1 S1 C30 F2 . -61.8(9) no
O1 S1 C30 F3 . 59.1(8) no
O2 S1 C30 F1 . 60.7(9) no
O2 S1 C30 F2 . 179.2(8) no
O2 S1 C30 F3 . -59.9(9) no
O3 S1 C30 F1 . -59.9(8) no
O3 S1 C30 F2 . 58.6(9) no
O3 S1 C30 F3 . 179.5(7) no
O5 S2 O4 I2 . -100.3(9) no
O6 S2 O4 I2 . 36.8(10) no
C40 S2 O4 I2 . 149.1(9) no
O4 S2 C40 F4 . 177.3(7) no
O4 S2 C40 F5 . -60.4(7) no
O4 S2 C40 F6 . 57.9(8) no
O5 S2 C40 F4 . 57.9(8) no
O5 S2 C40 F5 . -179.8(7) no
O5 S2 C40 F6 . -61.6(8) no
O6 S2 C40 F4 . -62.2(8) no
O6 S2 C40 F5 . 60.1(8) no
O6 S2 C40 F6 . 178.3(7) no
